data_7034477
loop_
_publ_author_name
'Pimenta, Vanessa'
'Le, Quang Hoang Hanh'
'Clark, Lucy'
'Lhoste, J\'er\^ome'
'H\'emon-Ribaud, Annie'
'Leblanc, Marc'
'Gren\`eche, Jean-Marc'
'Dujardin, Gilles'
'Lightfoot, Philip'
'Maisonneuve, Vincent'

_publ_section_title
;
 New iron tetrazolate frameworks: synthesis, temperature effect, thermal
 behaviour, M\"ossbauer and magnetic studies.
;
_journal_issue 17
_journal_name_full 'Dalton transactions (Cambridge, England : 2003)'
_journal_page_first 7951
_journal_page_last 7959
_journal_paper_doi 10.1039/c5dt00281h
_journal_volume 44
_journal_year 2015
_chemical_formula_moiety 'C5 H11 F7 Fe5 N20 O3 1.5-,1.5(C2 H8 N 1+)'
_chemical_formula_sum 'C8 H23 F7 Fe5 N21.5 O3'
_chemical_formula_weight 880.73
_chemical_name_systematic '[hdma]1.5(Fe5F7OwCOO)(Amtetraz)4)'
_space_group_IT_number 10
_symmetry_cell_setting monoclinic
_symmetry_space_group_name_Hall '-P 2y'
_symmetry_space_group_name_H-M 'P 1 2/m 1'
_atom_sites_solution_hydrogens geom
_atom_sites_solution_primary direct
_atom_sites_solution_secondary difmap
_audit_creation_method SHELXL-97
_audit_update_record
;
2015-03-16 deposited with the CCDC.
2015-03-19 downloaded from the CCDC.
;
_cell_angle_alpha 90.00
_cell_angle_beta 107.723(3)
_cell_angle_gamma 90.00
_cell_formula_units_Z 1
_cell_length_a 6.6118(6)
_cell_length_b 12.4325(11)
_cell_length_c 8.8075(7)
_cell_measurement_reflns_used 423
_cell_measurement_temperature 296(2)
_cell_measurement_theta_max 23.7
_cell_measurement_theta_min 2.4
_cell_volume 689.63(10)
_computing_cell_refinement 'SAINT-Plus (Bruker, 2007)'
_computing_data_collection 'APEX2 (Bruker, 2007)'
_computing_data_reduction 'SAINT-Plus (Bruker, 2007)'
_computing_structure_refinement 'SHELXL-97 (Sheldrick, 2008)'
_computing_structure_solution 'SHELXS-97 (Sheldrick, 2008)'
_diffrn_ambient_temperature 296(2)
_diffrn_measured_fraction_theta_full 0.997
_diffrn_measured_fraction_theta_max 0.997
_diffrn_radiation_monochromator graphite
_diffrn_radiation_source 'fine-focus sealed tube'
_diffrn_radiation_type MoK\a
_diffrn_radiation_wavelength 0.71073
_diffrn_reflns_av_R_equivalents 0.0808
_diffrn_reflns_av_sigmaI/netI 0.0469
_diffrn_reflns_limit_h_max 8
_diffrn_reflns_limit_h_min -8
_diffrn_reflns_limit_k_max 16
_diffrn_reflns_limit_k_min -16
_diffrn_reflns_limit_l_max 11
_diffrn_reflns_limit_l_min -10
_diffrn_reflns_number 16829
_diffrn_reflns_theta_full 28.29
_diffrn_reflns_theta_max 28.29
_diffrn_reflns_theta_min 1.64
_exptl_absorpt_coefficient_mu 2.672
_exptl_absorpt_correction_T_max 0.948
_exptl_absorpt_correction_T_min 0.852
_exptl_absorpt_correction_type multi-scan
_exptl_absorpt_process_details '(SHELX76; Sheldrick, 2008)'
_exptl_crystal_colour brown
_exptl_crystal_density_diffrn 2.121
_exptl_crystal_density_meas ?
_exptl_crystal_density_method 'not measured'
_exptl_crystal_description needle
_exptl_crystal_F_000 438
_exptl_crystal_preparation 'Magnetic properties'
_exptl_crystal_size_max 0.07
_exptl_crystal_size_mid 0.05
_exptl_crystal_size_min 0.02
_refine_diff_density_max 0.911
_refine_diff_density_min -0.468
_refine_diff_density_rms 0.137
_refine_ls_extinction_method none
_refine_ls_goodness_of_fit_ref 1.136
_refine_ls_hydrogen_treatment constr
_refine_ls_matrix_type full
_refine_ls_number_parameters 131
_refine_ls_number_reflns 1795
_refine_ls_number_restraints 0
_refine_ls_restrained_S_all 1.136
_refine_ls_R_factor_all 0.0633
_refine_ls_R_factor_gt 0.0389
_refine_ls_shift/su_max 0.000
_refine_ls_shift/su_mean 0.000
_refine_ls_structure_factor_coef Fsqd
_refine_ls_weighting_details 'calc w=1/[\s^2^(Fo^2^)+(0.0497P)^2^+1.0081P] where P=(Fo^2^+2Fc^2^)/3'
_refine_ls_weighting_scheme calc
_refine_ls_wR_factor_gt 0.1027
_refine_ls_wR_factor_ref 0.1130
_reflns_number_gt 1355
_reflns_number_total 1795
_reflns_threshold_expression >2sigma(I)
_cod_data_source_file c5dt00281h2.cif
_cod_data_source_block '[hdma]1.5(Fe5F7OwCOO)(Amtetraz)4)'
_cod_depositor_comments
;
The following automatic conversions were performed:

'_exptl_crystal_density_meas' value 'not measured' was changed to '?'
- the value is perceived as not measured.

Automatic conversion script
Id: cif_fix_values 3105 2015-03-04 15:46:00Z robertas 

 Adding full bibliography for 7034477--7034478.cif.
;
_cod_original_sg_symbol_H-M 'P 2/m'
_cod_original_formula_sum 'C8 H23 F7 Fe5 N21.50 O3'
_cod_database_code 7034477

loop_
_symmetry_equiv_pos_as_xyz
'x, y, z'
'-x, y, -z'
'-x, -y, -z'
'x, -y, z'

loop_
_atom_site_label
_atom_site_type_symbol
_atom_site_fract_x
_atom_site_fract_y
_atom_site_fract_z
_atom_site_U_iso_or_equiv
_atom_site_adp_type
_atom_site_occupancy
_atom_site_symmetry_multiplicity
_atom_site_calc_flag
_atom_site_refinement_flags
Fe1 Fe 0.5000 0.0000 1.0000 0.0157(2) Uani 1 4 d S
Fe2 Fe 1.0000 0.0000 1.0000 0.0141(2) Uani 1 4 d S
Fe3 Fe 0.5000 0.36653(6) 0.5000 0.0163(2) Uani 1 2 d S
Fe4 Fe 0.0000 0.5000 0.5000 0.0185(3) Uani 1 4 d S
F1 F 0.8042(5) 0.0000 1.1388(4) 0.0223(7) Uani 1 2 d S
F2 F 0.2183(4) 0.38055(18) 0.5425(3) 0.0273(5) Uani 1 1 d .
OW3 O 0.6061(6) 0.5000 0.6660(5) 0.0257(8) Uani 0.75 2 d SP
F3 F 0.6061(6) 0.5000 0.6660(5) 0.0257(8) Uani 0.25 2 d SP
OW4 O -0.0035(8) 0.5000 0.2577(5) 0.0447(12) Uani 0.75 2 d SP
F4 F -0.0035(8) 0.5000 0.2577(5) 0.0447(12) Uani 0.25 2 d SP
N1 N 0.7972(5) 0.1250(3) 0.8589(4) 0.0208(7) Uani 1 1 d .
N2 N 0.5890(5) 0.1212(3) 0.8501(4) 0.0209(7) Uani 1 1 d .
N3 N 0.4812(5) 0.1927(3) 0.7506(4) 0.0233(7) Uani 1 1 d .
N4 N 0.6162(5) 0.2471(3) 0.6892(4) 0.0203(7) Uani 1 1 d .
C1 C 0.8082(6) 0.2050(3) 0.7593(5) 0.0223(8) Uani 1 1 d .
N5 N 0.9897(6) 0.2360(4) 0.7306(6) 0.0520(14) Uani 1 1 d .
H5A H 0.9865 0.2863 0.6629 0.062 Uiso 1 1 calc R
H5B H 1.1080 0.2054 0.7802 0.062 Uiso 1 1 calc R
C4 C 0.176(2) 0.5000 0.2290(18) 0.043(3) Uani 0.50 2 d SP
C1A C 0.5000 0.4010(7) 1.0000 0.049(3) Uani 0.75 2 d SP
N1A N 0.437(2) 0.5000 0.9086(17) 0.035(3) Uani 0.375 2 d SP
C2A C -0.1875(16) 0.0000 0.5031(11) 0.046(3) Uani 0.75 2 d SP
N2A N -0.050(4) -0.0477(18) 0.460(2) 0.044(6) Uani 0.1875 1 d P

loop_
_atom_site_aniso_label
_atom_site_aniso_U_11
_atom_site_aniso_U_22
_atom_site_aniso_U_33
_atom_site_aniso_U_23
_atom_site_aniso_U_13
_atom_site_aniso_U_12
Fe1 0.0138(5) 0.0179(5) 0.0162(5) 0.000 0.0055(4) 0.000
Fe2 0.0136(5) 0.0146(5) 0.0137(5) 0.000 0.0036(4) 0.000
Fe3 0.0158(4) 0.0148(4) 0.0181(4) 0.000 0.0047(3) 0.000
Fe4 0.0170(5) 0.0147(5) 0.0249(6) 0.000 0.0080(4) 0.000
F1 0.0166(15) 0.0343(18) 0.0166(16) 0.000 0.0058(12) 0.000
F2 0.0231(12) 0.0250(12) 0.0366(14) 0.0035(10) 0.0132(11) 0.0039(9)
OW3 0.041(2) 0.0157(17) 0.027(2) 0.000 0.0196(18) 0.000
F3 0.041(2) 0.0157(17) 0.027(2) 0.000 0.0196(18) 0.000
OW4 0.039(3) 0.056(3) 0.035(3) 0.000 0.004(2) 0.000
F4 0.039(3) 0.056(3) 0.035(3) 0.000 0.004(2) 0.000
N1 0.0147(15) 0.0226(16) 0.0249(18) 0.0067(14) 0.0054(13) 0.0008(13)
N2 0.0193(16) 0.0214(16) 0.0219(17) 0.0056(13) 0.0060(13) 0.0035(13)
N3 0.0182(16) 0.0224(17) 0.0296(18) 0.0060(15) 0.0077(14) 0.0041(14)
N4 0.0177(16) 0.0200(16) 0.0228(17) 0.0057(13) 0.0058(13) 0.0011(13)
C1 0.0196(18) 0.0196(18) 0.028(2) 0.0042(16) 0.0084(16) 0.0006(15)
N5 0.0205(19) 0.055(3) 0.083(4) 0.048(3) 0.020(2) 0.0089(19)
C4 0.045(9) 0.045(8) 0.040(8) 0.000 0.013(7) 0.000
C1A 0.083(8) 0.021(4) 0.036(5) 0.000 0.011(5) 0.000
N1A 0.026(7) 0.055(9) 0.025(7) 0.000 0.009(6) 0.000
C2A 0.040(5) 0.072(7) 0.022(5) 0.000 0.002(4) 0.000
N2A 0.048(16) 0.062(14) 0.012(12) -0.008(8) -0.007(9) 0.003(11)

loop_
_atom_type_symbol
_atom_type_description
_atom_type_scat_dispersion_real
_atom_type_scat_dispersion_imag
_atom_type_scat_source
C C 0.0033 0.0016 'International Tables Vol C Tables 4.2.6.8 and 6.1.1.4'
H H 0.0000 0.0000 'International Tables Vol C Tables 4.2.6.8 and 6.1.1.4'
N N 0.0061 0.0033 'International Tables Vol C Tables 4.2.6.8 and 6.1.1.4'
O O 0.0106 0.0060 'International Tables Vol C Tables 4.2.6.8 and 6.1.1.4'
F F 0.0171 0.0103 'International Tables Vol C Tables 4.2.6.8 and 6.1.1.4'
Fe Fe 0.3463 0.8444 'International Tables Vol C Tables 4.2.6.8 and 6.1.1.4'

loop_
_geom_angle_atom_site_label_1
_geom_angle_atom_site_label_2
_geom_angle_atom_site_label_3
_geom_angle
_geom_angle_site_symmetry_1
_geom_angle_site_symmetry_3
F1 Fe1 F1 180.0 . 3_657
F1 Fe1 N2 87.93(11) . .
F1 Fe1 N2 92.07(11) 3_657 .
F1 Fe1 N2 87.93(11) . 4
F1 Fe1 N2 92.07(11) 3_657 4
N2 Fe1 N2 86.54(17) . 4
F1 Fe1 N2 92.07(11) . 2_657
F1 Fe1 N2 87.93(11) 3_657 2_657
N2 Fe1 N2 93.46(17) . 2_657
N2 Fe1 N2 180.000(1) 4 2_657
F1 Fe1 N2 92.07(11) . 3_657
F1 Fe1 N2 87.93(11) 3_657 3_657
N2 Fe1 N2 179.999(1) . 3_657
N2 Fe1 N2 93.45(17) 4 3_657
N2 Fe1 N2 86.55(17) 2_657 3_657
F1 Fe2 F1 179.999(1) . 3_757
F1 Fe2 N1 87.07(11) . .
F1 Fe2 N1 92.93(11) 3_757 .
F1 Fe2 N1 87.07(11) . 4
F1 Fe2 N1 92.93(11) 3_757 4
N1 Fe2 N1 91.04(17) . 4
F1 Fe2 N1 92.93(11) . 2_757
F1 Fe2 N1 87.07(11) 3_757 2_757
N1 Fe2 N1 88.96(17) . 2_757
N1 Fe2 N1 180.0 4 2_757
F1 Fe2 N1 92.93(11) . 3_757
F1 Fe2 N1 87.07(11) 3_757 3_757
N1 Fe2 N1 180.00(12) . 3_757
N1 Fe2 N1 88.96(17) 4 3_757
N1 Fe2 N1 91.04(17) 2_757 3_757
F2 Fe3 F2 170.08(14) . 2_656
F2 Fe3 OW3 86.36(13) . .
F2 Fe3 OW3 86.09(12) 2_656 .
F2 Fe3 F3 86.10(12) . 3_666
F2 Fe3 F3 86.36(13) 2_656 3_666
OW3 Fe3 F3 80.94(16) . 3_666
F2 Fe3 OW3 86.10(12) . 3_666
F2 Fe3 OW3 86.36(13) 2_656 3_666
OW3 Fe3 OW3 80.94(16) . 3_666
F3 Fe3 OW3 0.0(2) 3_666 3_666
F2 Fe3 N4 94.02(11) . 2_656
F2 Fe3 N4 92.71(11) 2_656 2_656
OW3 Fe3 N4 173.15(12) . 2_656
F3 Fe3 N4 92.26(12) 3_666 2_656
OW3 Fe3 N4 92.26(12) 3_666 2_656
F2 Fe3 N4 92.71(11) . .
F2 Fe3 N4 94.02(11) 2_656 .
OW3 Fe3 N4 92.26(12) . .
F3 Fe3 N4 173.15(12) 3_666 .
OW3 Fe3 N4 173.15(12) 3_666 .
N4 Fe3 N4 94.55(17) 2_656 .
F2 Fe4 F2 180.0 4_565 2_556
F2 Fe4 F2 85.65(13) 4_565 3_566
F2 Fe4 F2 94.35(13) 2_556 3_566
F2 Fe4 F2 94.35(13) 4_565 .
F2 Fe4 F2 85.65(13) 2_556 .
F2 Fe4 F2 180.0 3_566 .
F2 Fe4 OW4 88.56(11) 4_565 .
F2 Fe4 OW4 91.44(11) 2_556 .
F2 Fe4 OW4 91.44(11) 3_566 .
F2 Fe4 OW4 88.56(11) . .
F2 Fe4 F4 91.44(11) 4_565 3_566
F2 Fe4 F4 88.56(11) 2_556 3_566
F2 Fe4 F4 88.56(11) 3_566 3_566
F2 Fe4 F4 91.44(11) . 3_566
OW4 Fe4 F4 179.999(1) . 3_566
F2 Fe4 OW4 91.44(11) 4_565 3_566
F2 Fe4 OW4 88.56(11) 2_556 3_566
F2 Fe4 OW4 88.56(11) 3_566 3_566
F2 Fe4 OW4 91.44(11) . 3_566
OW4 Fe4 OW4 179.999(1) . 3_566
F4 Fe4 OW4 0.0(3) 3_566 3_566
Fe1 F1 Fe2 109.69(14) . .
Fe3 F2 Fe4 132.53(12) . .
C4 OW3 Fe3 118.6(3) 3_666 3_666
C4 OW3 Fe3 118.6(3) 3_666 .
Fe3 OW3 Fe3 99.06(16) 3_666 .
C4 OW4 Fe4 117.9(7) . .
C1 N1 N2 104.2(3) . .
C1 N1 Fe2 139.0(3) . .
N2 N1 Fe2 116.5(2) . .
N3 N2 N1 110.7(3) . .
N3 N2 Fe1 133.0(3) . .
N1 N2 Fe1 116.2(2) . .
N2 N3 N4 108.5(3) . .
C1 N4 N3 105.6(3) . .
C1 N4 Fe3 132.9(3) . .
N3 N4 Fe3 121.4(2) . .
N4 C1 N1 111.0(3) . .
N4 C1 N5 124.9(4) . .
N1 C1 N5 124.0(4) . .
C1 N5 H5A 120.0 . .
C1 N5 H5B 120.0 . .
H5A N5 H5B 120.0 . .
OW4 C4 F3 132.0(12) . 3_666
OW4 C4 OW3 132.0(12) . 3_666
F3 C4 OW3 0.0(3) 3_666 3_666
N1A C1A N1A 65.1(10) . 3_667
C1A N1A C1A 114.9(10) 3_667 .
C1A N1A N1A 57.5(5) 3_667 3_667
C1A N1A N1A 57.5(5) . 3_667
N2A C2A N2A 57(2) . 4
N2A C2A N2A 58.6(16) . 3_556
N2A C2A N2A 29.2(14) 4 3_556
N2A C2A N2A 29.2(14) . 2_556
N2A C2A N2A 58.6(16) 4 2_556
N2A C2A N2A 43.0(17) 3_556 2_556
N2A N2A N2A 89.999(2) 2_556 4
N2A N2A C2A 103(4) 2_556 .
N2A N2A C2A 61.3(12) 4 .
N2A N2A N2A 55.7(15) 2_556 3_556
N2A N2A N2A 34.3(15) 4 3_556
C2A N2A N2A 74(2) . 3_556
N2A N2A C2A 48(3) 2_556 3_556
N2A N2A C2A 68.5(8) 4 3_556
C2A N2A C2A 121.4(16) . 3_556
N2A N2A C2A 47.2(16) 3_556 3_556

loop_
_geom_bond_atom_site_label_1
_geom_bond_atom_site_label_2
_geom_bond_distance
_geom_bond_site_symmetry_2
Fe1 F1 2.011(3) .
Fe1 F1 2.011(3) 3_657
Fe1 N2 2.199(3) .
Fe1 N2 2.199(3) 4
Fe1 N2 2.199(3) 2_657
Fe1 N2 2.199(3) 3_657
Fe2 F1 2.033(3) .
Fe2 F1 2.033(3) 3_757
Fe2 N1 2.178(3) .
Fe2 N1 2.178(3) 4
Fe2 N1 2.178(3) 2_757
Fe2 N1 2.178(3) 3_757
Fe3 F2 2.016(2) .
Fe3 F2 2.016(2) 2_656
Fe3 OW3 2.181(3) .
Fe3 F3 2.181(3) 3_666
Fe3 OW3 2.181(3) 3_666
Fe3 N4 2.189(3) 2_656
Fe3 N4 2.189(3) .
Fe4 F2 2.025(2) 4_565
Fe4 F2 2.025(2) 2_556
Fe4 F2 2.025(2) 3_566
Fe4 F2 2.025(2) .
Fe4 OW4 2.127(5) .
Fe4 F4 2.127(5) 3_566
Fe4 OW4 2.127(5) 3_566
OW3 C4 1.459(16) 3_666
OW3 Fe3 2.181(3) 3_666
OW4 C4 1.284(16) .
N1 C1 1.343(5) .
N1 N2 1.356(4) .
N2 N3 1.298(4) .
N3 N4 1.357(4) .
N4 C1 1.338(5) .
C1 N5 1.355(5) .
N5 H5A 0.8600 .
N5 H5B 0.8600 .
C4 F3 1.459(16) 3_666
C4 OW3 1.459(16) 3_666
C1A N1A 1.460(11) .
C1A N1A 1.460(11) 3_667
N1A C1A 1.460(11) 3_667
N1A N1A 1.57(3) 3_667
C2A N2A 1.24(3) .
C2A N2A 1.24(3) 4
C2A N2A 1.62(3) 3_556
C2A N2A 1.62(3) 2_556
N2A N2A 0.81(3) 2_556
N2A N2A 1.19(5) 4
N2A N2A 1.44(4) 3_556
N2A C2A 1.62(3) 3_556
